data_7007174
loop_
_publ_author_name
'Pampaloni, Guido'
'Peloso, Riccardo'
'Graiff, Claudia'
'Tiripicchio, Antonio'

_publ_section_title
;
 Synthesis, characterization and olefin/CO exchange reactions of
 pyrazolylborato complexes of copper(I).
;
_journal_issue 29
_journal_name_full 'Dalton transactions (Cambridge, England : 2003)'
_journal_page_first 3576
_journal_page_last 3583
_journal_paper_doi 10.1039/b600915h
_journal_year 2006
_chemical_formula_sum 'C15.75 H8 B Cu F12 N6'
_chemical_formula_weight 583.63
_chemical_name_systematic
;
?
;
_space_group_IT_number 2
_symmetry_cell_setting triclinic
_symmetry_space_group_name_Hall '-P 1'
_symmetry_space_group_name_H-M 'P -1'
_atom_sites_solution_hydrogens geom
_atom_sites_solution_primary direct
_atom_sites_solution_secondary difmap
_audit_creation_method SHELXL-97
_cell_angle_alpha 86.821(4)
_cell_angle_beta 89.007(4)
_cell_angle_gamma 96.839(5)
_cell_formula_units_Z 2
_cell_length_a 9.182(4)
_cell_length_b 15.203(5)
_cell_length_c 8.306(4)
_cell_measurement_reflns_used 24
_cell_measurement_temperature 203(2)
_cell_measurement_theta_max 45
_cell_measurement_theta_min 21
_cell_volume 1149.1(8)
_computing_molecular_graphics 'ORTEP 3'
_computing_structure_refinement 'SHELXL-97 (Sheldrick, 1997)'
_computing_structure_solution SHELXS
_diffrn_ambient_temperature 203(2)
_diffrn_measured_fraction_theta_full 0.985
_diffrn_measured_fraction_theta_max 0.985
_diffrn_measurement_device_type 'Enraf Nonius CAD 4'
_diffrn_measurement_method 'teta due teta scan'
_diffrn_radiation_monochromator graphite
_diffrn_radiation_source 'fine-focus sealed tube'
_diffrn_radiation_type CuK\a
_diffrn_radiation_wavelength 1.54184
_diffrn_reflns_av_R_equivalents 0.0505
_diffrn_reflns_av_sigmaI/netI 0.0213
_diffrn_reflns_limit_h_max 10
_diffrn_reflns_limit_h_min -11
_diffrn_reflns_limit_k_max 18
_diffrn_reflns_limit_k_min -18
_diffrn_reflns_limit_l_max 10
_diffrn_reflns_limit_l_min 0
_diffrn_reflns_number 4304
_diffrn_reflns_theta_full 70.02
_diffrn_reflns_theta_max 70.02
_diffrn_reflns_theta_min 5.87
_diffrn_standards_decay_% 'no decay'
_diffrn_standards_interval_count 100
_diffrn_standards_number 1
_exptl_absorpt_coefficient_mu 2.427
_exptl_absorpt_correction_T_max 1.190346
_exptl_absorpt_correction_T_min 0.817659
_exptl_absorpt_correction_type empirical
_exptl_absorpt_process_details '(Walker et al., 1983)'
_exptl_crystal_colour yellow
_exptl_crystal_density_diffrn 1.687
_exptl_crystal_density_meas ?
_exptl_crystal_density_method .
_exptl_crystal_description prism
_exptl_crystal_F_000 573
_exptl_crystal_size_max 0.2
_exptl_crystal_size_mid 0.15
_exptl_crystal_size_min 0.12
_refine_diff_density_max 0.761
_refine_diff_density_min -0.782
_refine_diff_density_rms 0.098
_refine_ls_extinction_method none
_refine_ls_goodness_of_fit_ref 1.034
_refine_ls_hydrogen_treatment mixed
_refine_ls_matrix_type full
_refine_ls_number_parameters 375
_refine_ls_number_reflns 4296
_refine_ls_number_restraints 61
_refine_ls_restrained_S_all 1.028
_refine_ls_R_factor_all 0.0737
_refine_ls_R_factor_gt 0.0638
_refine_ls_shift/su_max 0.299
_refine_ls_shift/su_mean 0.006
_refine_ls_structure_factor_coef Fsqd
_refine_ls_weighting_details 'calc w=1/[\s^2^(Fo^2^)+(0.1248P)^2^+0.7832P] where P=(Fo^2^+2Fc^2^)/3'
_refine_ls_weighting_scheme calc
_refine_ls_wR_factor_gt 0.1741
_refine_ls_wR_factor_ref 0.1854
_reflns_number_gt 3566
_reflns_number_total 4296
_reflns_threshold_expression >2sigma(I)
_cod_data_source_file b600915h.txt
_cod_data_source_block fn
_cod_original_sg_symbol_H-M P-1
_cod_database_code 7007174

loop_
_symmetry_equiv_pos_as_xyz
'x, y, z'
'-x, -y, -z'

loop_
_atom_site_label
_atom_site_type_symbol
_atom_site_fract_x
_atom_site_fract_y
_atom_site_fract_z
_atom_site_U_iso_or_equiv
_atom_site_adp_type
_atom_site_occupancy
_atom_site_symmetry_multiplicity
_atom_site_calc_flag
_atom_site_refinement_flags
_atom_site_disorder_assembly
_atom_site_disorder_group
C1 C 0.2738(5) 0.9026(3) 0.4895(5) 0.0554(9) Uani 1 1 d . . .
C2 C 0.1126(4) 0.8819(2) 0.4754(5) 0.0474(8) Uani 1 1 d . . .
C3 C 0.0353(5) 0.8809(3) 0.3346(5) 0.0523(9) Uani 1 1 d . . .
H3 H 0.0714 0.8961 0.2288 0.063 Uiso 1 1 calc R . .
C4 C -0.1065(4) 0.8528(3) 0.3847(4) 0.0482(8) Uani 1 1 d . . .
C5 C -0.2367(5) 0.8347(3) 0.2809(5) 0.0593(10) Uani 1 1 d . . .
C6 C 0.2325(5) 0.7236(3) 0.9942(5) 0.0564(10) Uani 1 1 d . . .
C7 C 0.0745(4) 0.7042(2) 0.9585(5) 0.0457(8) Uani 1 1 d . . .
C8 C -0.0173(4) 0.6301(3) 1.0117(5) 0.0518(9) Uani 1 1 d . . .
H8 H 0.0048 0.5816 1.0781 0.062 Uiso 1 1 calc R . .
C9 C -0.1518(4) 0.6439(2) 0.9434(5) 0.0469(8) Uani 1 1 d . . .
C10 C -0.2928(5) 0.5838(3) 0.9604(6) 0.0625(11) Uani 1 1 d . . .
C11 C -0.4462(5) 0.6188(3) 0.5400(6) 0.0612(10) Uani 1 1 d . . .
C12 C -0.5081(6) 0.5395(3) 0.4684(6) 0.0664(12) Uani 1 1 d . . .
C13 C -0.4507(4) 0.9121(2) 0.8683(4) 0.0449(8) Uani 1 1 d . . .
C14 C -0.5304(5) 0.9752(3) 0.9452(5) 0.0507(8) Uani 1 1 d . . .
B1 B 0.0434(5) 0.8551(3) 0.7881(5) 0.0445(9) Uani 1 1 d . . .
Cu1 Cu -0.28136(6) 0.77918(3) 0.70076(6) 0.0452(2) Uani 1 1 d . . .
F1 F 0.3363(3) 0.83501(19) 0.5547(4) 0.0698(7) Uani 1 1 d . . .
F2 F 0.3130(3) 0.97157(19) 0.5800(4) 0.0770(8) Uani 1 1 d . . .
F3 F 0.3369(3) 0.9225(2) 0.3447(3) 0.0780(8) Uani 1 1 d . . .
F4 F -0.3621(3) 0.84919(19) 0.3489(3) 0.0677(7) Uani 1 1 d . . .
F5 F -0.2554(4) 0.7502(2) 0.2404(4) 0.0883(10) Uani 1 1 d . . .
F6 F -0.2198(4) 0.8860(3) 0.1439(4) 0.0948(11) Uani 1 1 d . . .
F7 F 0.2650(3) 0.79923(19) 1.0680(3) 0.0715(7) Uani 1 1 d . . .
F8 F 0.2720(3) 0.6592(2) 1.0948(4) 0.0821(9) Uani 1 1 d . . .
F9 F 0.3195(3) 0.7293(2) 0.8633(4) 0.0725(7) Uani 1 1 d . . .
F10 F -0.3109(4) 0.53016(19) 0.8373(4) 0.0844(9) Uani 1 1 d . . .
F11 F -0.2939(4) 0.5295(3) 1.0924(4) 0.1047(13) Uani 1 1 d . . .
F12 F -0.4089(3) 0.6261(2) 0.9646(5) 0.0916(10) Uani 1 1 d . . .
N1 N 0.0189(3) 0.85603(19) 0.6022(4) 0.0413(6) Uani 1 1 d . . .
N2 N -0.1187(3) 0.8383(2) 0.5457(4) 0.0430(6) Uani 1 1 d . . .
N3 N -0.0016(3) 0.75854(19) 0.8653(3) 0.0419(6) Uani 1 1 d . . .
N4 N -0.1423(3) 0.72051(19) 0.8570(4) 0.0443(7) Uani 1 1 d . . .
N5 N -0.3949(4) 0.6824(2) 0.5946(4) 0.0551(8) Uani 1 1 d . . .
N6 N -0.3903(3) 0.8626(2) 0.8055(4) 0.0466(7) Uani 1 1 d . . .
C1S C -0.0216(10) 0.4537(5) 0.5056(10) 0.0218(19) Uani 0.25 1 d PGDU A -1
C2S C -0.0924(10) 0.5205(7) 0.4320(11) 0.039(4) Uani 0.25 1 d PGDU A -1
H2S H -0.1759 0.5060 0.3705 0.046 Uiso 0.25 1 calc PR A -1
C3S C -0.0397(13) 0.6090(6) 0.4494(13) 0.062(4) Uani 0.25 1 d PGDU A -1
H3S H -0.0876 0.6542 0.3996 0.074 Uiso 0.25 1 calc PR A -1
C4S C 0.0837(13) 0.6306(5) 0.5404(14) 0.052(5) Uani 0.25 1 d PGDU A -1
H4S H 0.1194 0.6904 0.5521 0.063 Uiso 0.25 1 calc PR A -1
C5S C 0.1545(10) 0.5637(6) 0.6139(12) 0.042(3) Uani 0.25 1 d PGDU A -1
H5S H 0.2380 0.5783 0.6754 0.050 Uiso 0.25 1 calc PR A -1
C6S C 0.1018(9) 0.4752(5) 0.5965(10) 0.027(3) Uani 0.25 1 d PGDU A -1
H6S H 0.1497 0.4300 0.6463 0.032 Uiso 0.25 1 calc PR A -1
C7S C -0.073(3) 0.3598(12) 0.495(3) 0.064(6) Uani 0.25 1 d PDU A -1
H7S1 H -0.0639 0.3287 0.5984 0.096 Uiso 0.25 1 calc PR A -1
H7S2 H -0.0147 0.3351 0.4140 0.096 Uiso 0.25 1 calc PR A -1
H7S3 H -0.1752 0.3530 0.4642 0.096 Uiso 0.25 1 calc PR A -1
H1B H 0.176(4) 0.872(3) 0.807(5) 0.047(10) Uiso 1 1 d . . .
H2B H -0.040(5) 0.900(3) 0.842(5) 0.049(11) Uiso 1 1 d . . .
H14 H -0.647(5) 0.972(3) 0.929(6) 0.065(13) Uiso 1 1 d . . .
H12 H -0.541(6) 0.548(4) 0.361(7) 0.076(16) Uiso 1 1 d . . .

loop_
_atom_site_aniso_label
_atom_site_aniso_U_11
_atom_site_aniso_U_22
_atom_site_aniso_U_33
_atom_site_aniso_U_23
_atom_site_aniso_U_13
_atom_site_aniso_U_12
C1 0.053(2) 0.057(2) 0.054(2) 0.0054(18) 0.0040(17) -0.0009(17)
C2 0.049(2) 0.0448(18) 0.0476(19) 0.0037(15) 0.0019(15) 0.0046(15)
C3 0.053(2) 0.059(2) 0.0440(19) 0.0033(16) 0.0014(16) 0.0097(17)
C4 0.054(2) 0.053(2) 0.0400(18) -0.0045(15) -0.0033(15) 0.0154(16)
C5 0.061(2) 0.075(3) 0.046(2) -0.0084(19) -0.0094(18) 0.020(2)
C6 0.049(2) 0.056(2) 0.063(2) 0.0067(18) -0.0073(18) 0.0070(17)
C7 0.0417(18) 0.0469(18) 0.0482(19) 0.0003(15) -0.0008(15) 0.0064(15)
C8 0.056(2) 0.0444(19) 0.054(2) 0.0043(16) -0.0014(17) 0.0053(16)
C9 0.048(2) 0.0412(18) 0.050(2) -0.0027(15) -0.0007(15) -0.0009(15)
C10 0.058(3) 0.061(2) 0.062(2) 0.010(2) -0.0059(19) -0.014(2)
C11 0.067(3) 0.055(2) 0.061(2) -0.0108(19) -0.009(2) -0.001(2)
C12 0.074(3) 0.055(2) 0.069(3) -0.018(2) -0.016(2) -0.006(2)
C13 0.0475(19) 0.0447(18) 0.0421(18) -0.0054(14) -0.0021(15) 0.0030(15)
C14 0.053(2) 0.050(2) 0.051(2) -0.0103(16) -0.0021(16) 0.0095(16)
B1 0.051(2) 0.0386(19) 0.042(2) -0.0012(15) -0.0037(16) -0.0011(16)
Cu1 0.0435(3) 0.0422(3) 0.0505(3) -0.0097(2) -0.0013(2) 0.0042(2)
F1 0.0484(13) 0.0738(16) 0.0852(18) 0.0110(14) -0.0023(12) 0.0063(11)
F2 0.0706(17) 0.0661(16) 0.089(2) -0.0088(14) -0.0003(14) -0.0174(13)
F3 0.0626(16) 0.099(2) 0.0652(16) 0.0136(15) 0.0156(13) -0.0108(14)
F4 0.0534(14) 0.0849(18) 0.0683(16) -0.0149(13) -0.0088(11) 0.0168(12)
F5 0.093(2) 0.095(2) 0.087(2) -0.0482(18) -0.0339(17) 0.0296(18)
F6 0.081(2) 0.145(3) 0.0557(15) 0.0237(18) -0.0168(14) 0.015(2)
F7 0.0655(16) 0.0730(17) 0.0747(17) -0.0117(13) -0.0215(13) -0.0026(13)
F8 0.0656(16) 0.0808(19) 0.098(2) 0.0274(16) -0.0199(15) 0.0128(14)
F9 0.0456(13) 0.0913(19) 0.0793(18) -0.0002(15) 0.0074(12) 0.0058(12)
F10 0.098(2) 0.0589(15) 0.091(2) -0.0052(14) -0.0275(17) -0.0182(15)
F11 0.097(2) 0.111(3) 0.087(2) 0.0454(19) -0.0251(18) -0.049(2)
F12 0.0491(15) 0.091(2) 0.129(3) -0.001(2) 0.0125(16) -0.0083(14)
N1 0.0393(15) 0.0398(14) 0.0437(15) -0.0027(11) 0.0008(12) -0.0003(11)
N2 0.0425(15) 0.0444(15) 0.0429(15) -0.0030(12) -0.0030(12) 0.0074(12)
N3 0.0416(15) 0.0410(15) 0.0416(15) -0.0030(12) -0.0006(12) -0.0008(12)
N4 0.0452(16) 0.0417(15) 0.0447(16) -0.0055(12) -0.0020(12) -0.0016(12)
N5 0.060(2) 0.0457(17) 0.0589(19) -0.0138(15) -0.0086(15) -0.0024(14)
N6 0.0478(17) 0.0441(16) 0.0482(16) -0.0100(13) 0.0006(13) 0.0041(13)
C1S 0.037(5) 0.009(4) 0.020(4) -0.002(3) 0.005(4) 0.004(3)
C2S 0.043(9) 0.059(7) 0.019(6) 0.009(6) -0.010(6) 0.031(7)
C3S 0.099(11) 0.048(6) 0.046(8) 0.024(6) 0.019(7) 0.052(8)
C4S 0.082(11) 0.028(7) 0.044(9) -0.008(6) 0.039(7) -0.001(7)
C5S 0.045(7) 0.044(6) 0.033(6) -0.013(5) 0.007(5) -0.013(5)
C6S 0.025(7) 0.039(6) 0.018(5) -0.001(5) -0.003(5) 0.014(5)
C7S 0.107(18) 0.018(6) 0.062(11) -0.014(7) 0.023(11) -0.016(8)

loop_
_atom_type_symbol
_atom_type_description
_atom_type_scat_dispersion_real
_atom_type_scat_dispersion_imag
_atom_type_scat_source
C C 0.0181 0.0091 'International Tables Vol C Tables 4.2.6.8 and 6.1.1.4'
H H 0.0000 0.0000 'International Tables Vol C Tables 4.2.6.8 and 6.1.1.4'
B B 0.0090 0.0039 'International Tables Vol C Tables 4.2.6.8 and 6.1.1.4'
Cu Cu -1.9646 0.5888 'International Tables Vol C Tables 4.2.6.8 and 6.1.1.4'
F F 0.0727 0.0534 'International Tables Vol C Tables 4.2.6.8 and 6.1.1.4'
N N 0.0311 0.0180 'International Tables Vol C Tables 4.2.6.8 and 6.1.1.4'

loop_
_geom_angle_atom_site_label_1
_geom_angle_atom_site_label_2
_geom_angle_atom_site_label_3
_geom_angle
_geom_angle_site_symmetry_1
_geom_angle_site_symmetry_3
_geom_angle_publ_flag
F1 C1 F3 106.7(4) . . ?
F1 C1 F2 106.0(4) . . ?
F3 C1 F2 107.0(3) . . ?
F1 C1 C2 112.8(3) . . ?
F3 C1 C2 110.4(4) . . ?
F2 C1 C2 113.5(4) . . ?
N1 C2 C3 109.4(3) . . ?
N1 C2 C1 124.1(3) . . ?
C3 C2 C1 126.5(4) . . ?
C4 C3 C2 103.9(3) . . ?
N2 C4 C3 112.0(3) . . ?
N2 C4 C5 120.8(4) . . ?
C3 C4 C5 127.2(4) . . ?
F4 C5 F5 106.0(4) . . ?
F4 C5 F6 106.8(4) . . ?
F5 C5 F6 107.4(4) . . ?
F4 C5 C4 114.2(3) . . ?
F5 C5 C4 111.6(4) . . ?
F6 C5 C4 110.4(4) . . ?
F9 C6 F7 106.5(3) . . ?
F9 C6 F8 107.8(4) . . ?
F7 C6 F8 105.9(4) . . ?
F9 C6 C7 113.3(4) . . ?
F7 C6 C7 113.5(4) . . ?
F8 C6 C7 109.4(3) . . ?
N3 C7 C8 109.4(3) . . ?
N3 C7 C6 124.3(3) . . ?
C8 C7 C6 126.3(4) . . ?
C7 C8 C9 103.5(3) . . ?
N4 C9 C8 111.5(3) . . ?
N4 C9 C10 121.2(4) . . ?
C8 C9 C10 127.3(4) . . ?
F12 C10 F11 109.0(4) . . ?
F12 C10 F10 106.3(4) . . ?
F11 C10 F10 105.2(4) . . ?
F12 C10 C9 113.5(4) . . ?
F11 C10 C9 110.8(4) . . ?
F10 C10 C9 111.6(4) . . ?
N5 C11 C12 178.6(5) . . ?
C12 C12 C11 121.7(6) 2_466 . ?
N6 C13 C14 178.6(4) . . ?
C14 C14 C13 120.9(5) 2_477 . ?
N1 B1 N3 109.5(3) . . ?
N6 Cu1 N5 117.31(14) . . ?
N6 Cu1 N2 113.73(13) . . ?
N5 Cu1 N2 109.05(14) . . ?
N6 Cu1 N4 112.39(13) . . ?
N5 Cu1 N4 106.48(13) . . ?
N2 Cu1 N4 95.53(12) . . ?
N2 N1 C2 108.7(3) . . ?
N2 N1 B1 119.9(3) . . ?
C2 N1 B1 131.0(3) . . ?
C4 N2 N1 106.1(3) . . ?
C4 N2 Cu1 134.2(3) . . ?
N1 N2 Cu1 118.6(2) . . ?
N4 N3 C7 108.8(3) . . ?
N4 N3 B1 119.6(3) . . ?
C7 N3 B1 131.2(3) . . ?
C9 N4 N3 106.7(3) . . ?
C9 N4 Cu1 134.2(3) . . ?
N3 N4 Cu1 118.5(2) . . ?
C11 N5 Cu1 170.3(4) . . ?
C13 N6 Cu1 178.3(3) . . ?
C2S C1S C6S 120.0 . . ?
C2S C1S C7S 122.6(13) . . ?
C6S C1S C7S 117.4(13) . . ?
C3S C2S C1S 120.0 . . ?
C2S C3S C4S 120.0 . . ?
C5S C4S C3S 120.0 . . ?
C6S C5S C4S 120.0 . . ?
C5S C6S C1S 120.0 . . ?

loop_
_geom_bond_atom_site_label_1
_geom_bond_atom_site_label_2
_geom_bond_distance
_geom_bond_site_symmetry_2
_geom_bond_publ_flag
C1 F1 1.330(5) . ?
C1 F3 1.329(5) . ?
C1 F2 1.341(5) . ?
C1 C2 1.484(6) . ?
C2 N1 1.359(5) . ?
C2 C3 1.378(6) . ?
C3 C4 1.371(6) . ?
C4 N2 1.344(5) . ?
C4 C5 1.494(6) . ?
C5 F4 1.321(5) . ?
C5 F5 1.338(5) . ?
C5 F6 1.339(5) . ?
C6 F9 1.331(5) . ?
C6 F7 1.338(5) . ?
C6 F8 1.340(5) . ?
C6 C7 1.484(5) . ?
C7 N3 1.363(5) . ?
C7 C8 1.371(5) . ?
C8 C9 1.401(6) . ?
C9 N4 1.327(5) . ?
C9 C10 1.493(5) . ?
C10 F12 1.310(6) . ?
C10 F11 1.334(5) . ?
C10 F10 1.343(6) . ?
C11 N5 1.144(5) . ?
C11 C12 1.435(6) . ?
C12 C12 1.310(10) 2_466 ?
C13 N6 1.131(5) . ?
C13 C14 1.443(5) . ?
C14 C14 1.305(8) 2_477 ?
B1 N1 1.564(5) . ?
B1 N3 1.574(5) . ?
Cu1 N6 1.939(3) . ?
Cu1 N5 1.960(3) . ?
Cu1 N2 2.045(3) . ?
Cu1 N4 2.076(3) . ?
N1 N2 1.357(4) . ?
N3 N4 1.355(4) . ?
C1S C2S 1.3900 . ?
C1S C6S 1.3900 . ?
C1S C7S 1.458(15) . ?
C2S C3S 1.3900 . ?
C3S C4S 1.3900 . ?
C4S C5S 1.3900 . ?
C5S C6S 1.3900 . ?
